data_1553841
loop_
_publ_author_name
'Wang, Weiyi'
'He, Qiuqin'
'Fan, Renhua'

_publ_section_title
;
 PhI(OAc)2-mediated dialkoxylation of 4-aminostyrenes through a
 dearomatization process under metal-free conditions
;
_journal_issue 11
_journal_name_full 'Organic Chemistry Frontiers'
_journal_page_first 2156
_journal_paper_doi 10.1039/C7QO00545H
_journal_volume 4
_journal_year 2017
_chemical_formula_sum 'C17 H21 N O4 S'
_chemical_formula_weight 335.41
_space_group_crystal_system monoclinic
_space_group_IT_number 14
_space_group_name_Hall '-P 2yn'
_space_group_name_H-M_alt 'P 1 21/n 1'
_atom_sites_solution_hydrogens mixed
_audit_creation_method SHELXL-2014/7
_audit_update_record
;
2017-06-09 deposited with the CCDC.
2017-07-28 downloaded from the CCDC.
;
_cell_angle_alpha 90
_cell_angle_beta 104.468(2)
_cell_angle_gamma 90
_cell_formula_units_Z 4
_cell_length_a 13.746(2)
_cell_length_b 8.2548(13)
_cell_length_c 15.646(3)
_cell_measurement_reflns_used 4846
_cell_measurement_temperature 223(2)
_cell_measurement_theta_max 28.64
_cell_measurement_theta_min 2.28
_cell_volume 1719.1(5)
_computing_cell_refinement 'Bruker SAINT'
_computing_data_collection 'Bruker APEX2'
_computing_data_reduction 'Bruker SAINT'
_computing_molecular_graphics 'Bruker SHELXTL'
_computing_publication_material 'Bruker SHELXTL'
_computing_structure_refinement 'SHELXL-2014/7 (Sheldrick, 2014)'
_computing_structure_solution 'SHELXS-97 (Sheldrick, 2008)'
_diffrn_ambient_temperature 223(2)
_diffrn_measured_fraction_theta_full 0.995
_diffrn_measured_fraction_theta_max 0.996
_diffrn_measurement_device_type 'Bruker APEX-II CCD'
_diffrn_measurement_method '\f and \w scans'
_diffrn_radiation_type MoK\a
_diffrn_radiation_wavelength 0.71073
_diffrn_reflns_av_R_equivalents 0.0282
_diffrn_reflns_av_unetI/netI 0.0323
_diffrn_reflns_Laue_measured_fraction_full 0.995
_diffrn_reflns_Laue_measured_fraction_max 0.996
_diffrn_reflns_limit_h_max 17
_diffrn_reflns_limit_h_min -17
_diffrn_reflns_limit_k_max 10
_diffrn_reflns_limit_k_min -10
_diffrn_reflns_limit_l_max 12
_diffrn_reflns_limit_l_min -20
_diffrn_reflns_number 12064
_diffrn_reflns_point_group_measured_fraction_full 0.995
_diffrn_reflns_point_group_measured_fraction_max 0.996
_diffrn_reflns_theta_full 25.242
_diffrn_reflns_theta_max 27.496
_diffrn_reflns_theta_min 2.275
_exptl_absorpt_coefficient_mu 0.207
_exptl_absorpt_correction_T_max 0.928
_exptl_absorpt_correction_T_min 0.865
_exptl_absorpt_correction_type multi-scan
_exptl_absorpt_process_details sadabs
_exptl_crystal_colour colourless
_exptl_crystal_density_diffrn 1.296
_exptl_crystal_description block
_exptl_crystal_F_000 712
_exptl_crystal_size_max 0.420
_exptl_crystal_size_mid 0.350
_exptl_crystal_size_min 0.330
_refine_diff_density_max 0.320
_refine_diff_density_min -0.433
_refine_diff_density_rms 0.084
_refine_ls_extinction_method none
_refine_ls_goodness_of_fit_ref 1.103
_refine_ls_hydrogen_treatment mixed
_refine_ls_matrix_type full
_refine_ls_number_parameters 215
_refine_ls_number_reflns 3930
_refine_ls_number_restraints 1
_refine_ls_restrained_S_all 1.103
_refine_ls_R_factor_all 0.0557
_refine_ls_R_factor_gt 0.0433
_refine_ls_shift/su_max 0.003
_refine_ls_shift/su_mean 0.000
_refine_ls_structure_factor_coef Fsqd
_refine_ls_weighting_details 'w=1/[\s^2^(Fo^2^)+(0.0827P)^2^+0.4166P] where P=(Fo^2^+2Fc^2^)/3'
_refine_ls_weighting_scheme calc
_refine_ls_wR_factor_gt 0.1308
_refine_ls_wR_factor_ref 0.1447
_reflns_Friedel_coverage 0.000
_reflns_number_gt 3210
_reflns_number_total 3930
_reflns_threshold_expression 'I > 2\s(I)'
_cod_data_source_file c7qo00545h2.cif
_cod_data_source_block mo_70427a
_cod_original_sg_symbol_H-M 'P 21/n'
_cod_database_code 1553841
_shelx_shelxl_version_number 2014/7
_shelx_space_group_comment
; 
The symmetry employed for this shelxl refinement is uniquely defined 
by the following loop, which should always be used as a source of 
symmetry information in preference to the above space-group names. 
They are only intended as comments. 
;
_shelx_estimated_absorpt_t_min 0.918
_shelx_estimated_absorpt_t_max 0.935

loop_
_space_group_symop_operation_xyz
'x, y, z'
'-x+1/2, y+1/2, -z+1/2'
'-x, -y, -z'
'x-1/2, -y-1/2, z-1/2'

loop_
_atom_site_label
_atom_site_type_symbol
_atom_site_fract_x
_atom_site_fract_y
_atom_site_fract_z
_atom_site_U_iso_or_equiv
_atom_site_adp_type
_atom_site_occupancy
_atom_site_site_symmetry_order
_atom_site_calc_flag
_atom_site_refinement_flags_posn
_atom_site_refinement_flags_adp
S1 S 0.44040(3) 1.27994(5) 1.07005(3) 0.03496(16) Uani 1 1 d . .
O1 O 0.44698(11) 1.45211(17) 1.08023(11) 0.0504(4) Uani 1 1 d . .
O2 O 0.52317(11) 1.1823(2) 1.11473(12) 0.0558(4) Uani 1 1 d . .
O3 O 0.19899(10) 0.48467(14) 1.10842(8) 0.0347(3) Uani 1 1 d . .
O4 O 0.09287(11) 0.40938(17) 0.93627(10) 0.0435(4) Uani 1 1 d . .
N1 N 0.34112(12) 1.22989(18) 1.10317(11) 0.0333(3) Uani 1 1 d D .
H1 H 0.3027(14) 1.309(2) 1.1017(14) 0.035(5) Uiso 1 1 d D .
C1 C 0.41479(17) 1.2325(3) 0.95721(14) 0.0452(5) Uani 1 1 d . .
H1A H 0.3554 1.2907 0.9256 0.068 Uiso 1 1 calc R U
H1B H 0.4033 1.1169 0.9493 0.068 Uiso 1 1 calc R U
H1C H 0.4715 1.2636 0.9344 0.068 Uiso 1 1 calc R U
C2 C 0.29678(13) 1.07283(19) 1.09073(11) 0.0274(3) Uani 1 1 d . .
C3 C 0.19250(13) 1.0617(2) 1.06724(12) 0.0324(4) Uani 1 1 d . .
H3 H 0.1529 1.1560 1.0585 0.039 Uiso 1 1 calc R U
C4 C 0.14743(13) 0.9101(2) 1.05677(12) 0.0318(4) Uani 1 1 d . .
H4 H 0.0770 0.9026 1.0427 0.038 Uiso 1 1 calc R U
C5 C 0.20445(13) 0.76954(19) 1.06665(11) 0.0273(3) Uani 1 1 d . .
C6 C 0.30816(13) 0.7826(2) 1.09133(12) 0.0296(4) Uani 1 1 d . .
H6 H 0.3476 0.6882 1.0993 0.036 Uiso 1 1 calc R U
C7 C 0.35476(13) 0.9332(2) 1.10452(12) 0.0308(4) Uani 1 1 d . .
H7 H 0.4252 0.9404 1.1227 0.037 Uiso 1 1 calc R U
C8 C 0.15402(13) 0.60613(19) 1.04586(12) 0.0292(4) Uani 1 1 d . .
H8 H 0.0822 0.6167 1.0456 0.035 Uiso 1 1 calc R U
C9 C 0.16192(13) 0.5409(2) 0.95600(12) 0.0315(4) Uani 1 1 d . .
H9 H 0.2306 0.4981 0.9623 0.038 Uiso 1 1 calc R U
C10 C 0.14227(14) 0.6706(2) 0.88556(12) 0.0345(4) Uani 1 1 d . .
C11 C 0.04617(17) 0.7302(3) 0.85028(16) 0.0504(5) Uani 1 1 d . .
H11 H -0.0089 0.6851 0.8674 0.060 Uiso 1 1 calc R U
C12 C 0.0314(2) 0.8561(3) 0.78980(17) 0.0661(8) Uani 1 1 d . .
H12 H -0.0338 0.8964 0.7663 0.079 Uiso 1 1 calc R U
C13 C 0.1118(3) 0.9233(3) 0.76356(16) 0.0682(8) Uani 1 1 d . .
H13 H 0.1012 1.0078 0.7220 0.082 Uiso 1 1 calc R U
C14 C 0.2072(2) 0.8652(3) 0.79886(16) 0.0626(7) Uani 1 1 d . .
H14 H 0.2624 0.9121 0.7828 0.075 Uiso 1 1 calc R U
C15 C 0.22183(17) 0.7385(3) 0.85771(14) 0.0451(5) Uani 1 1 d . .
H15 H 0.2869 0.6967 0.8796 0.054 Uiso 1 1 calc R U
C16 C 0.19258(17) 0.5182(2) 1.19651(13) 0.0429(5) Uani 1 1 d . .
H16A H 0.2311 0.6148 1.2180 0.064 Uiso 1 1 calc R U
H16B H 0.2194 0.4273 1.2344 0.064 Uiso 1 1 calc R U
H16C H 0.1229 0.5352 1.1969 0.064 Uiso 1 1 calc R U
C17 C 0.10159(19) 0.3146(3) 0.86269(17) 0.0562(6) Uani 1 1 d . .
H17A H 0.0882 0.3820 0.8102 0.084 Uiso 1 1 calc R U
H17B H 0.0534 0.2265 0.8540 0.084 Uiso 1 1 calc R U
H17C H 0.1690 0.2708 0.8736 0.084 Uiso 1 1 calc R U

loop_
_atom_site_aniso_label
_atom_site_aniso_U_11
_atom_site_aniso_U_22
_atom_site_aniso_U_33
_atom_site_aniso_U_23
_atom_site_aniso_U_13
_atom_site_aniso_U_12
S1 0.0320(2) 0.0253(3) 0.0495(3) -0.00278(18) 0.0137(2) -0.00574(16)
O1 0.0533(9) 0.0265(7) 0.0777(11) -0.0085(6) 0.0280(8) -0.0131(6)
O2 0.0315(7) 0.0493(9) 0.0808(12) 0.0071(8) 0.0031(7) -0.0031(6)
O3 0.0493(7) 0.0226(6) 0.0361(7) 0.0021(5) 0.0179(6) 0.0020(5)
O4 0.0512(8) 0.0320(7) 0.0520(8) -0.0148(6) 0.0213(7) -0.0135(6)
N1 0.0388(8) 0.0203(7) 0.0462(9) -0.0022(6) 0.0209(7) -0.0011(6)
C1 0.0537(12) 0.0424(11) 0.0476(12) -0.0038(9) 0.0278(10) -0.0013(9)
C2 0.0344(8) 0.0211(8) 0.0302(8) -0.0008(6) 0.0144(7) -0.0020(6)
C3 0.0337(9) 0.0217(8) 0.0424(10) 0.0020(7) 0.0106(7) 0.0039(6)
C4 0.0279(8) 0.0264(8) 0.0413(10) 0.0001(7) 0.0091(7) 0.0014(6)
C5 0.0323(8) 0.0220(8) 0.0294(8) -0.0001(6) 0.0112(7) -0.0009(6)
C6 0.0319(8) 0.0211(8) 0.0375(9) 0.0005(6) 0.0115(7) 0.0045(6)
C7 0.0290(8) 0.0263(8) 0.0395(9) -0.0009(7) 0.0133(7) 0.0002(6)
C8 0.0312(8) 0.0208(8) 0.0380(9) -0.0004(6) 0.0131(7) -0.0005(6)
C9 0.0302(8) 0.0264(8) 0.0396(10) -0.0036(7) 0.0119(7) -0.0011(6)
C10 0.0379(9) 0.0327(9) 0.0308(9) -0.0053(7) 0.0043(7) -0.0017(7)
C11 0.0411(11) 0.0461(12) 0.0555(13) -0.0062(10) -0.0040(10) 0.0011(9)
C12 0.0728(17) 0.0540(14) 0.0512(14) -0.0063(11) -0.0226(13) 0.0177(13)
C13 0.110(2) 0.0513(14) 0.0383(12) 0.0053(10) 0.0086(13) 0.0033(15)
C14 0.091(2) 0.0580(15) 0.0453(13) 0.0067(11) 0.0293(13) -0.0066(14)
C15 0.0514(12) 0.0495(12) 0.0378(11) 0.0001(9) 0.0179(9) -0.0023(9)
C16 0.0596(12) 0.0366(10) 0.0368(10) 0.0016(8) 0.0200(9) -0.0022(9)
C17 0.0600(14) 0.0468(12) 0.0632(15) -0.0262(11) 0.0180(11) -0.0091(10)

loop_
_atom_type_symbol
_atom_type_description
_atom_type_scat_dispersion_real
_atom_type_scat_dispersion_imag
_atom_type_scat_source
C C 0.0033 0.0016 'International Tables Vol C Tables 4.2.6.8 and 6.1.1.4'
H H 0.0000 0.0000 'International Tables Vol C Tables 4.2.6.8 and 6.1.1.4'
N N 0.0061 0.0033 'International Tables Vol C Tables 4.2.6.8 and 6.1.1.4'
O O 0.0106 0.0060 'International Tables Vol C Tables 4.2.6.8 and 6.1.1.4'
S S 0.1246 0.1234 'International Tables Vol C Tables 4.2.6.8 and 6.1.1.4'

loop_
_geom_angle_atom_site_label_1
_geom_angle_atom_site_label_2
_geom_angle_atom_site_label_3
_geom_angle
O2 S1 O1 119.10(10)
O2 S1 N1 109.25(9)
O1 S1 N1 104.55(8)
O2 S1 C1 107.55(11)
O1 S1 C1 108.95(10)
N1 S1 C1 106.84(10)
C8 O3 C16 113.83(14)
C17 O4 C9 114.11(16)
C2 N1 S1 123.43(12)
C2 N1 H1 117.6(15)
S1 N1 H1 111.3(15)
S1 C1 H1A 109.5
S1 C1 H1B 109.5
H1A C1 H1B 109.5
S1 C1 H1C 109.5
H1A C1 H1C 109.5
H1B C1 H1C 109.5
C7 C2 C3 120.03(15)
C7 C2 N1 121.67(15)
C3 C2 N1 118.26(15)
C4 C3 C2 119.39(15)
C4 C3 H3 120.3
C2 C3 H3 120.3
C5 C4 C3 121.20(16)
C5 C4 H4 119.4
C3 C4 H4 119.4
C6 C5 C4 118.65(15)
C6 C5 C8 120.89(15)
C4 C5 C8 120.37(15)
C5 C6 C7 121.01(15)
C5 C6 H6 119.5
C7 C6 H6 119.5
C2 C7 C6 119.63(15)
C2 C7 H7 120.2
C6 C7 H7 120.2
O3 C8 C5 112.41(14)
O3 C8 C9 105.29(13)
C5 C8 C9 112.09(14)
O3 C8 H8 109.0
C5 C8 H8 109.0
C9 C8 H8 109.0
O4 C9 C10 113.19(15)
O4 C9 C8 105.68(13)
C10 C9 C8 112.25(14)
O4 C9 H9 108.5
C10 C9 H9 108.5
C8 C9 H9 108.5
C11 C10 C15 118.5(2)
C11 C10 C9 121.33(18)
C15 C10 C9 120.13(17)
C10 C11 C12 120.0(2)
C10 C11 H11 120.0
C12 C11 H11 120.0
C13 C12 C11 120.7(2)
C13 C12 H12 119.7
C11 C12 H12 119.7
C14 C13 C12 119.5(2)
C14 C13 H13 120.3
C12 C13 H13 120.3
C15 C14 C13 119.9(3)
C15 C14 H14 120.0
C13 C14 H14 120.0
C14 C15 C10 121.4(2)
C14 C15 H15 119.3
C10 C15 H15 119.3
O3 C16 H16A 109.5
O3 C16 H16B 109.5
H16A C16 H16B 109.5
O3 C16 H16C 109.5
H16A C16 H16C 109.5
H16B C16 H16C 109.5
O4 C17 H17A 109.5
O4 C17 H17B 109.5
H17A C17 H17B 109.5
O4 C17 H17C 109.5
H17A C17 H17C 109.5
H17B C17 H17C 109.5

loop_
_geom_bond_atom_site_label_1
_geom_bond_atom_site_label_2
_geom_bond_distance
S1 O2 1.4268(16)
S1 O1 1.4304(14)
S1 N1 1.6295(16)
S1 C1 1.756(2)
O3 C8 1.429(2)
O3 C16 1.430(2)
O4 C17 1.422(2)
O4 C9 1.424(2)
N1 C2 1.425(2)
N1 H1 0.838(15)
C1 H1A 0.9700
C1 H1B 0.9700
C1 H1C 0.9700
C2 C7 1.387(2)
C2 C3 1.391(2)
C3 C4 1.388(2)
C3 H3 0.9400
C4 C5 1.387(2)
C4 H4 0.9400
C5 C6 1.385(2)
C5 C8 1.514(2)
C6 C7 1.390(2)
C6 H6 0.9400
C7 H7 0.9400
C8 C9 1.535(2)
C8 H8 0.9900
C9 C10 1.512(3)
C9 H9 0.9900
C10 C11 1.388(3)
C10 C15 1.392(3)
C11 C12 1.386(4)
C11 H11 0.9400
C12 C13 1.387(4)
C12 H12 0.9400
C13 C14 1.376(4)
C13 H13 0.9400
C14 C15 1.375(3)
C14 H14 0.9400
C15 H15 0.9400
C16 H16A 0.9700
C16 H16B 0.9700
C16 H16C 0.9700
C17 H17A 0.9700
C17 H17B 0.9700
C17 H17C 0.9700

loop_
_geom_hbond_atom_site_label_D
_geom_hbond_atom_site_label_H
_geom_hbond_atom_site_label_A
_geom_hbond_distance_DH
_geom_hbond_distance_HA
_geom_hbond_distance_DA
_geom_hbond_angle_DHA
_geom_hbond_site_symmetry_A
N1 H1 O3 0.838(15) 2.053(16) 2.886(2) 172(2) 1_565

loop_
_geom_torsion_atom_site_label_1
_geom_torsion_atom_site_label_2
_geom_torsion_atom_site_label_3
_geom_torsion_atom_site_label_4
_geom_torsion
O2 S1 N1 C2 -62.23(18)
O1 S1 N1 C2 169.25(15)
C1 S1 N1 C2 53.84(18)
S1 N1 C2 C7 42.5(2)
S1 N1 C2 C3 -139.80(15)
C7 C2 C3 C4 -0.8(3)
N1 C2 C3 C4 -178.49(15)
C2 C3 C4 C5 -2.0(3)
C3 C4 C5 C6 2.9(3)
C3 C4 C5 C8 -173.72(16)
C4 C5 C6 C7 -1.1(3)
C8 C5 C6 C7 175.51(16)
C3 C2 C7 C6 2.5(3)
N1 C2 C7 C6 -179.83(16)
C5 C6 C7 C2 -1.6(3)
C16 O3 C8 C5 61.90(19)
C16 O3 C8 C9 -175.79(14)
C6 C5 C8 O3 44.0(2)
C4 C5 C8 O3 -139.44(16)
C6 C5 C8 C9 -74.4(2)
C4 C5 C8 C9 102.19(18)
C17 O4 C9 C10 67.1(2)
C17 O4 C9 C8 -169.61(17)
O3 C8 C9 O4 70.72(16)
C5 C8 C9 O4 -166.77(14)
O3 C8 C9 C10 -165.45(13)
C5 C8 C9 C10 -42.94(19)
O4 C9 C10 C11 46.8(2)
C8 C9 C10 C11 -72.7(2)
O4 C9 C10 C15 -136.27(18)
C8 C9 C10 C15 104.2(2)
C15 C10 C11 C12 -1.0(3)
C9 C10 C11 C12 176.0(2)
C10 C11 C12 C13 0.3(4)
C11 C12 C13 C14 -0.8(4)
C12 C13 C14 C15 1.9(4)
C13 C14 C15 C10 -2.6(4)
C11 C10 C15 C14 2.1(3)
C9 C10 C15 C14 -174.9(2)
